data_2234890
loop_
_publ_author_name
'Guieu, Samuel'
'Brand\~ao, Paula'
'Rocha, Jo\~ao'
'Silva, Artur M. S.'

_publ_section_title
;
 Dimethyl 5,5'-methylenebis(2-hydroxybenzoate)
;
_journal_coeditor_code ZS2198
_journal_issue 5
_journal_name_full 'Acta Crystallographica Section E'
_journal_page_first o1404
_journal_paper_doi 10.1107/S1600536812015760
_journal_volume 68
_journal_year 2012
_chemical_formula_iupac 'C17 H16 O6'
_chemical_formula_moiety 'C17 H16 O6'
_chemical_formula_sum 'C17 H16 O6'
_chemical_formula_weight 316.31
_chemical_name_systematic
;
Dimethyl 5,5'-methylenebis(2-hydroxybenzoate)
;
_space_group_IT_number 15
_symmetry_cell_setting monoclinic
_symmetry_space_group_name_Hall '-C 2yc'
_symmetry_space_group_name_H-M 'C 1 2/c 1'
_atom_sites_solution_hydrogens geom
_atom_sites_solution_primary direct
_atom_sites_solution_secondary difmap
_audit_creation_method SHELXL-97
_cell_angle_alpha 90.00
_cell_angle_beta 111.290(3)
_cell_angle_gamma 90.00
_cell_formula_units_Z 4
_cell_length_a 20.4168(13)
_cell_length_b 4.9300(3)
_cell_length_c 15.5470(12)
_cell_measurement_reflns_used 8440
_cell_measurement_temperature 150(2)
_cell_measurement_theta_max 27.9
_cell_measurement_theta_min 2.8
_cell_volume 1458.08(17)
_computing_cell_refinement 'SAINT (Bruker, 2008)'
_computing_data_collection 'SMART (Bruker, 2008)'
_computing_data_reduction 'SAINT (Bruker, 2008)'
_computing_molecular_graphics 'PLATON (Spek, 2009)'
_computing_publication_material 'SHELXL97 (Sheldrick, 2008)'
_computing_structure_refinement 'SHELXL97 (Sheldrick, 2008)'
_computing_structure_solution 'SHELXS97 (Sheldrick, 2008)'
_diffrn_ambient_temperature 150(2)
_diffrn_measured_fraction_theta_full 0.998
_diffrn_measured_fraction_theta_max 0.998
_diffrn_measurement_device_type 'Bruker SMART CCD-detector'
_diffrn_measurement_method '\w and \f scans'
_diffrn_radiation_monochromator graphite
_diffrn_radiation_source 'fine-focus sealed tube'
_diffrn_radiation_type MoK\a
_diffrn_radiation_wavelength 0.71073
_diffrn_reflns_av_R_equivalents 0.0254
_diffrn_reflns_av_sigmaI/netI 0.0172
_diffrn_reflns_limit_h_max 21
_diffrn_reflns_limit_h_min -26
_diffrn_reflns_limit_k_max 6
_diffrn_reflns_limit_k_min -6
_diffrn_reflns_limit_l_max 20
_diffrn_reflns_limit_l_min -19
_diffrn_reflns_number 8440
_diffrn_reflns_theta_full 27.93
_diffrn_reflns_theta_max 27.93
_diffrn_reflns_theta_min 4.11
_diffrn_standards_number 0
_exptl_absorpt_coefficient_mu 0.110
_exptl_absorpt_correction_T_max 0.9698
_exptl_absorpt_correction_T_min 0.9528
_exptl_absorpt_correction_type multi-scan
_exptl_absorpt_process_details '(SADABS; Bruker, 2008)'
_exptl_crystal_colour colourless
_exptl_crystal_density_diffrn 1.441
_exptl_crystal_density_method 'not measured'
_exptl_crystal_description block
_exptl_crystal_F_000 664
_exptl_crystal_size_max 0.38
_exptl_crystal_size_mid 0.30
_exptl_crystal_size_min 0.24
_refine_diff_density_max 0.229
_refine_diff_density_min -0.333
_refine_ls_extinction_method none
_refine_ls_goodness_of_fit_ref 0.958
_refine_ls_hydrogen_treatment mixed
_refine_ls_matrix_type full
_refine_ls_number_parameters 109
_refine_ls_number_reflns 1756
_refine_ls_number_restraints 0
_refine_ls_restrained_S_all 0.958
_refine_ls_R_factor_all 0.0435
_refine_ls_R_factor_gt 0.0395
_refine_ls_shift/su_max 0.049
_refine_ls_shift/su_mean 0.014
_refine_ls_structure_factor_coef Fsqd
_refine_ls_weighting_details 'calc w=1/[\s^2^(Fo^2^)+(0.0724P)^2^+0.9516P] where P=(Fo^2^+2Fc^2^)/3'
_refine_ls_weighting_scheme calc
_refine_ls_wR_factor_gt 0.1071
_refine_ls_wR_factor_ref 0.1126
_reflns_number_gt 1568
_reflns_number_total 1756
_reflns_threshold_expression I>2\s(I)
_cod_data_source_file zs2198.cif
_cod_data_source_block I
_cod_original_sg_symbol_H-M 'C 2/c'
_cod_database_code 2234890
_cod_database_fobs_code 2234890

loop_
_symmetry_equiv_pos_as_xyz
'x, y, z'
'-x, y, -z+1/2'
'x+1/2, y+1/2, z'
'-x+1/2, y+1/2, -z+1/2'
'-x, -y, -z'
'x, -y, z-1/2'
'-x+1/2, -y+1/2, -z'
'x+1/2, -y+1/2, z-1/2'

loop_
_atom_site_type_symbol
_atom_site_label
_atom_site_fract_x
_atom_site_fract_y
_atom_site_fract_z
_atom_site_U_iso_or_equiv
_atom_site_adp_type
_atom_site_calc_flag
_atom_site_refinement_flags
_atom_site_occupancy
_atom_site_symmetry_multiplicity
H H1 0.2434(10) 1.009(5) 0.9251(15) 0.070(6) Uiso d . 1 1
O O2 0.18996(4) 1.12860(16) 0.99304(5) 0.0260(2) Uani d . 1 1
O O1 0.24736(4) 0.89366(17) 0.88455(6) 0.0265(2) Uani d . 1 1
O O3 0.08604(4) 0.98089(17) 0.99095(6) 0.0284(2) Uani d . 1 1
C C5 0.07384(5) 0.6081(2) 0.85532(7) 0.0212(2) Uani d . 1 1
H H5 0.0372 0.6288 0.8789 0.025 Uiso calc R 1 1
C C6 0.13366(5) 0.7717(2) 0.89054(7) 0.0189(2) Uani d . 1 1
C C2 0.18118(6) 0.5483(2) 0.78810(8) 0.0269(3) Uani d . 1 1
H H2 0.2178 0.5240 0.7648 0.032 Uiso calc R 1 1
C C7 0.14042(5) 0.9762(2) 0.96221(7) 0.0196(2) Uani d . 1 1
C C3 0.12105(6) 0.3904(2) 0.75449(8) 0.0277(3) Uani d . 1 1
H H3 0.1170 0.2602 0.7078 0.033 Uiso calc R 1 1
C C1 0.18813(5) 0.7425(2) 0.85599(7) 0.0212(2) Uani d . 1 1
C C4 0.06631(5) 0.4174(2) 0.78730(7) 0.0238(2) Uani d . 1 1
C C9 0.0000 0.2479(3) 0.7500 0.0296(4) Uani d S 1 2
H H9A -0.0029 0.1295 0.7999 0.036 Uiso calc PR 0.50 1
H H9B 0.0029 0.1295 0.7001 0.036 Uiso calc PR 0.50 1
C C8 0.09263(7) 1.1785(3) 1.06230(9) 0.0350(3) Uani d . 1 1
H H8A 0.0510 1.1700 1.0796 0.053 Uiso calc R 1 1
H H8B 0.0966 1.3604 1.0393 0.053 Uiso calc R 1 1
H H8C 0.1347 1.1389 1.1165 0.053 Uiso calc R 1 1

loop_
_atom_site_aniso_label
_atom_site_aniso_U_11
_atom_site_aniso_U_22
_atom_site_aniso_U_33
_atom_site_aniso_U_12
_atom_site_aniso_U_13
_atom_site_aniso_U_23
O2 0.0226(4) 0.0255(4) 0.0290(4) -0.0081(3) 0.0084(3) -0.0051(3)
O1 0.0221(4) 0.0265(4) 0.0335(5) -0.0035(3) 0.0132(3) -0.0013(3)
O3 0.0247(4) 0.0324(5) 0.0315(4) -0.0085(3) 0.0142(3) -0.0101(3)
C5 0.0180(4) 0.0180(5) 0.0235(5) 0.0006(4) 0.0027(4) 0.0024(4)
C6 0.0178(4) 0.0171(5) 0.0188(5) 0.0007(3) 0.0031(4) 0.0023(4)
C2 0.0289(5) 0.0259(5) 0.0266(5) 0.0049(4) 0.0110(4) 0.0009(4)
C7 0.0175(4) 0.0200(5) 0.0191(5) -0.0013(3) 0.0043(4) 0.0025(4)
C3 0.0335(6) 0.0207(5) 0.0235(5) 0.0050(4) 0.0039(4) -0.0024(4)
C1 0.0200(5) 0.0199(5) 0.0218(5) 0.0014(4) 0.0052(4) 0.0045(4)
C4 0.0227(5) 0.0157(5) 0.0242(5) 0.0020(4) -0.0021(4) 0.0026(4)
C9 0.0247(7) 0.0162(7) 0.0350(8) 0.000 -0.0045(6) 0.000
C8 0.0396(7) 0.0382(7) 0.0338(6) -0.0085(5) 0.0211(5) -0.0124(5)

loop_
_atom_type_symbol
_atom_type_description
_atom_type_scat_dispersion_real
_atom_type_scat_dispersion_imag
_atom_type_scat_source
C C 0.0033 0.0016 'International Tables Vol C Tables 4.2.6.8 and 6.1.1.4'
H H 0.0000 0.0000 'International Tables Vol C Tables 4.2.6.8 and 6.1.1.4'
O O 0.0106 0.0060 'International Tables Vol C Tables 4.2.6.8 and 6.1.1.4'

loop_
_geom_angle_atom_site_label_1
_geom_angle_atom_site_label_2
_geom_angle_atom_site_label_3
_geom_angle_site_symmetry_1
_geom_angle_site_symmetry_3
_geom_angle
C1 O1 H1 . . 106.9(13)
C7 O3 C8 . . 114.23(8)
C4 C5 C6 . . 122.07(10)
C4 C5 H5 . . 119.0
C6 C5 H5 . . 119.0
C5 C6 C1 . . 119.36(9)
C5 C6 C7 . . 121.34(9)
C1 C6 C7 . . 119.30(9)
C3 C2 C1 . . 120.27(10)
C3 C2 H2 . . 119.9
C1 C2 H2 . . 119.9
O2 C7 O3 . . 122.15(9)
O2 C7 C6 . . 124.07(9)
O3 C7 C6 . . 113.78(8)
C2 C3 C4 . . 121.81(10)
C2 C3 H3 . . 119.1
C4 C3 H3 . . 119.1
O1 C1 C2 . . 117.44(9)
O1 C1 C6 . . 123.74(10)
C2 C1 C6 . . 118.82(10)
C5 C4 C3 . . 117.65(10)
C5 C4 C9 . . 120.26(10)
C3 C4 C9 . . 122.08(9)
C4 C9 C4 . 2_556 113.07(12)
C4 C9 H9A . . 109.0
C4 C9 H9A 2_556 . 109.0
C4 C9 H9B . . 109.0
C4 C9 H9B 2_556 . 109.0
H9A C9 H9B . . 107.8
O3 C8 H8A . . 109.5
O3 C8 H8B . . 109.5
H8A C8 H8B . . 109.5
O3 C8 H8C . . 109.5
H8A C8 H8C . . 109.5
H8B C8 H8C . . 109.5

loop_
_geom_bond_atom_site_label_1
_geom_bond_atom_site_label_2
_geom_bond_site_symmetry_2
_geom_bond_distance
O2 C7 . 1.2104(13)
O1 C1 . 1.3508(13)
O1 H1 . 0.87(2)
O3 C7 . 1.3390(12)
O3 C8 . 1.4455(14)
C5 C4 . 1.3811(15)
C5 C6 . 1.3989(14)
C5 H5 . 0.9500
C6 C1 . 1.4071(14)
C6 C7 . 1.4715(14)
C2 C3 . 1.3857(16)
C2 C1 . 1.3938(15)
C2 H2 . 0.9500
C3 C4 . 1.3932(17)
C3 H3 . 0.9500
C4 C9 . 1.5157(13)
C9 C4 2_556 1.5157(13)
C9 H9A . 0.9900
C9 H9B . 0.9900
C8 H8A . 0.9800
C8 H8B . 0.9800
C8 H8C . 0.9800

loop_
_geom_hbond_atom_site_label_D
_geom_hbond_atom_site_label_H
_geom_hbond_atom_site_label_A
_geom_hbond_site_symmetry_A
_geom_hbond_distance_DH
_geom_hbond_distance_HA
_geom_hbond_distance_DA
_geom_hbond_angle_DHA
_geom_hbond_publ_flag
O1 H1 O2 . 0.87(2) 1.87(2) 2.6457(12) 147(2) y
O1 H1 O2 7_577 0.87(2) 2.320(10) 3.0067(11) 134(9) y

loop_
_geom_torsion_atom_site_label_1
_geom_torsion_atom_site_label_2
_geom_torsion_atom_site_label_3
_geom_torsion_atom_site_label_4
_geom_torsion_site_symmetry_4
_geom_torsion
_geom_torsion_publ_flag
C8 O3 C7 O2 . -1.07(15) no
C8 O3 C7 C6 . 179.17(9) no
O1 C1 C2 C3 . -178.69(10) no
C6 C1 C2 C3 . 1.01(16) no
O1 C1 C6 C5 . 178.95(10) no
O1 C1 C6 C7 . -0.29(15) no
C2 C1 C6 C5 . -0.73(15) no
C2 C1 C6 C7 . -179.97(10) no
C1 C2 C3 C4 . -0.58(17) no
C2 C3 C4 C5 . -0.15(16) no
C2 C3 C4 C9 . 179.20(10) no
C3 C4 C5 C6 . 0.43(15) no
C9 C4 C5 C6 . -178.93(9) no
C3 C4 C9 C4 2_556 -123.32(10) no
C5 C4 C9 C4 2_556 56.01(11) no
C4 C5 C6 C1 . 0.00(16) no
C4 C5 C6 C7 . 179.24(10) no
C1 C6 C7 O2 . 1.60(16) no
C1 C6 C7 O3 . -178.64(9) no
C5 C6 C7 O2 . -177.63(10) no
C5 C6 C7 O3 . 2.13(14) no
